data_2233509
loop_
_publ_author_name
'Wang, Ying-Chun'

_publ_section_title
;
 Di-\m-chlorido-bis{bis[4-(adamantan-1-ylcarbamoyl)pyridine-\k<i>N</i>]chloridocopper(II)}
 hemihydrate
;
_journal_coeditor_code HY2504
_journal_issue 2
_journal_name_full 'Acta Crystallographica Section E'
_journal_page_first m147
_journal_paper_doi 10.1107/S1600536812000670
_journal_volume 68
_journal_year 2012
_chemical_formula_iupac '[Cu2 Cl4 (C16 H20 N2 O)4], 0.5H2 O'
_chemical_formula_moiety 'C64 H80 Cl4 Cu2 N8 O4, 0.5(H2 O)'
_chemical_formula_sum 'C64 H81 Cl4 Cu2 N8 O4.5'
_chemical_formula_weight 1303.25
_chemical_name_systematic
;
Di-\m-chlorido-bis{bis[4-(adamantan-1-ylcarbamoyl)pyridine-
\k<i>N</i>]chloridocopper(II)} hemihydrate
;
_space_group_IT_number 2
_symmetry_cell_setting triclinic
_symmetry_space_group_name_Hall '-P 1'
_symmetry_space_group_name_H-M 'P -1'
_atom_sites_solution_hydrogens geom
_atom_sites_solution_primary direct
_atom_sites_solution_secondary difmap
_audit_creation_method SHELXL-97
_cell_angle_alpha 92.221(6)
_cell_angle_beta 95.993(8)
_cell_angle_gamma 96.727(9)
_cell_formula_units_Z 1
_cell_length_a 6.739(4)
_cell_length_b 11.149(6)
_cell_length_c 21.814(12)
_cell_measurement_reflns_used 4355
_cell_measurement_temperature 295(2)
_cell_measurement_theta_max 27.49
_cell_measurement_theta_min 2.56
_cell_volume 1616.6(16)
_computing_cell_refinement 'CrystalClear (Rigaku, 2005)'
_computing_data_collection 'CrystalClear (Rigaku, 2005)'
_computing_data_reduction 'CrystalClear (Rigaku, 2005)'
_computing_molecular_graphics 'XP in SHELXTL (Sheldrick, 2008) and DIAMOND (Brandenburg, 1999)'
_computing_publication_material 'SHELXTL (Sheldrick, 2008)'
_computing_structure_refinement 'SHELXTL (Sheldrick, 2008)'
_computing_structure_solution 'SHELXTL (Sheldrick, 2008)'
_diffrn_ambient_temperature 295(2)
_diffrn_detector_area_resol_mean 13.6612
_diffrn_measured_fraction_theta_full 0.994
_diffrn_measured_fraction_theta_max 0.994
_diffrn_measurement_device_type 'Rigaku Mercury2 CCD'
_diffrn_measurement_method '\w scans'
_diffrn_radiation_monochromator graphite
_diffrn_radiation_source 'fine-focus sealed tube'
_diffrn_radiation_type MoK\a
_diffrn_radiation_wavelength 0.71073
_diffrn_reflns_av_R_equivalents 0.0544
_diffrn_reflns_av_sigmaI/netI 0.0732
_diffrn_reflns_limit_h_max 8
_diffrn_reflns_limit_h_min -8
_diffrn_reflns_limit_k_max 13
_diffrn_reflns_limit_k_min -13
_diffrn_reflns_limit_l_max 26
_diffrn_reflns_limit_l_min -26
_diffrn_reflns_number 16110
_diffrn_reflns_theta_full 26.00
_diffrn_reflns_theta_max 26.00
_diffrn_reflns_theta_min 1.88
_exptl_absorpt_coefficient_mu 0.876
_exptl_absorpt_correction_T_max 0.8798
_exptl_absorpt_correction_T_min 0.7791
_exptl_absorpt_correction_type multi-scan
_exptl_absorpt_process_details '(CrystalClear; Rigaku, 2005)'
_exptl_crystal_colour colorless
_exptl_crystal_density_diffrn 1.339
_exptl_crystal_density_method 'not measured'
_exptl_crystal_description block
_exptl_crystal_F_000 683
_exptl_crystal_size_max 0.30
_exptl_crystal_size_mid 0.25
_exptl_crystal_size_min 0.15
_refine_diff_density_max 1.194
_refine_diff_density_min -0.768
_refine_ls_extinction_method none
_refine_ls_goodness_of_fit_ref 1.062
_refine_ls_hydrogen_treatment constr
_refine_ls_matrix_type full
_refine_ls_number_parameters 379
_refine_ls_number_reflns 6320
_refine_ls_number_restraints 0
_refine_ls_restrained_S_all 1.062
_refine_ls_R_factor_all 0.0894
_refine_ls_R_factor_gt 0.0689
_refine_ls_shift/su_max 0.000
_refine_ls_shift/su_mean 0.000
_refine_ls_structure_factor_coef Fsqd
_refine_ls_weighting_details 'calc w=1/[\s^2^(Fo^2^)+(0.1016P)^2^+0.8170P] where P=(Fo^2^+2Fc^2^)/3'
_refine_ls_weighting_scheme calc
_refine_ls_wR_factor_gt 0.1793
_refine_ls_wR_factor_ref 0.1968
_reflns_number_gt 4988
_reflns_number_total 6320
_reflns_threshold_expression I>2\s(I)
_cod_data_source_file hy2504.cif
_cod_data_source_block I
_cod_original_formula_sum 'C64 H81 Cl4 Cu2 N8 O4.50'
_cod_database_code 2233509
_cod_database_fobs_code 2233509

loop_
_symmetry_equiv_pos_as_xyz
'x, y, z'
'-x, -y, -z'

loop_
_atom_site_type_symbol
_atom_site_label
_atom_site_fract_x
_atom_site_fract_y
_atom_site_fract_z
_atom_site_U_iso_or_equiv
_atom_site_adp_type
_atom_site_calc_flag
_atom_site_refinement_flags
_atom_site_occupancy
_atom_site_symmetry_multiplicity
Cu Cu1 0.02209(9) 0.63814(5) 0.46299(2) 0.0322(2) Uani d . 1 1
Cl Cl1 -0.0961(3) 0.78238(13) 0.40137(6) 0.0589(4) Uani d . 1 1
Cl Cl2 -0.24643(16) 0.45318(10) 0.46545(5) 0.0337(3) Uani d . 1 1
O O1 -0.2052(7) 0.8512(3) 0.74349(17) 0.0636(12) Uani d . 1 1
O O2 0.6396(5) 0.5226(3) 0.24014(16) 0.0496(9) Uani d . 1 1
N N1 0.3965(6) 0.3694(3) 0.20396(17) 0.0331(9) Uani d . 1 1
H H1A 0.2815 0.3324 0.2100 0.040 Uiso d R 1 1
N N2 -0.1049(7) 1.0381(3) 0.71060(17) 0.0387(10) Uani d . 1 1
H H2A -0.0776 1.0767 0.6785 0.046 Uiso d R 1 1
N N3 -0.0537(6) 0.7312(3) 0.53575(17) 0.0366(9) Uani d . 1 1
N N4 0.1535(6) 0.5718(3) 0.39231(16) 0.0334(8) Uani d . 1 1
C C1 0.3484(7) 0.6058(5) 0.3907(2) 0.0396(11) Uani d . 1 1
H H1B 0.4175 0.6554 0.4232 0.048 Uiso calc R 1 1
C C2 0.4541(7) 0.5711(4) 0.3431(2) 0.0361(11) Uani d . 1 1
H H2B 0.5898 0.5987 0.3432 0.043 Uiso calc R 1 1
C C3 0.3534(7) 0.4941(4) 0.29515(19) 0.0282(9) Uani d . 1 1
C C4 0.1504(7) 0.4574(4) 0.29694(19) 0.0325(10) Uani d . 1 1
H H4A 0.0793 0.4052 0.2658 0.039 Uiso calc R 1 1
C C5 0.0534(7) 0.4988(4) 0.34532(19) 0.0321(10) Uani d . 1 1
H H5A -0.0838 0.4758 0.3454 0.038 Uiso calc R 1 1
C C6 0.4783(7) 0.4621(4) 0.2442(2) 0.0321(10) Uani d . 1 1
C C7 0.4921(6) 0.3277(4) 0.15020(18) 0.0259(9) Uani d . 1 1
C C8 0.3411(6) 0.2306(4) 0.1135(2) 0.0307(10) Uani d . 1 1
H H8A 0.2182 0.2645 0.1006 0.037 Uiso calc R 1 1
H H8B 0.3085 0.1640 0.1395 0.037 Uiso calc R 1 1
C C9 0.5378(7) 0.4319(4) 0.1079(2) 0.0347(10) Uani d . 1 1
H H9A 0.4147 0.4651 0.0944 0.042 Uiso calc R 1 1
H H9B 0.6302 0.4957 0.1305 0.042 Uiso calc R 1 1
C C10 0.6852(7) 0.2739(5) 0.1707(2) 0.0373(11) Uani d . 1 1
H H10A 0.6559 0.2074 0.1970 0.045 Uiso calc R 1 1
H H10B 0.7807 0.3349 0.1942 0.045 Uiso calc R 1 1
C C11 0.6269(8) 0.1311(4) 0.0778(2) 0.0441(13) Uani d . 1 1
H H11A 0.5975 0.0639 0.1037 0.053 Uiso calc R 1 1
H H11B 0.6850 0.1012 0.0422 0.053 Uiso calc R 1 1
C C12 0.4312(7) 0.1841(4) 0.0564(2) 0.0391(11) Uani d . 1 1
H H12A 0.3350 0.1212 0.0335 0.047 Uiso calc R 1 1
C C13 0.4807(8) 0.2882(4) 0.0147(2) 0.0411(11) Uani d . 1 1
H H13A 0.3589 0.3220 0.0004 0.049 Uiso calc R 1 1
H H13B 0.5385 0.2587 -0.0210 0.049 Uiso calc R 1 1
C C14 0.6310(7) 0.3860(4) 0.0516(2) 0.0328(10) Uani d . 1 1
H H14A 0.6630 0.4534 0.0254 0.039 Uiso calc R 1 1
C C15 0.8239(7) 0.3321(4) 0.0733(2) 0.0403(11) Uani d . 1 1
H H15A 0.8838 0.3034 0.0378 0.048 Uiso calc R 1 1
H H15B 0.9199 0.3938 0.0961 0.048 Uiso calc R 1 1
C C16 0.7755(7) 0.2287(5) 0.1139(2) 0.0414(12) Uani d . 1 1
H H16A 0.8994 0.1945 0.1273 0.050 Uiso calc R 1 1
C C17 0.0825(9) 0.8159(5) 0.5631(3) 0.0540(15) Uani d . 1 1
H H17A 0.2040 0.8309 0.5465 0.065 Uiso calc R 1 1
C C18 0.0550(9) 0.8840(5) 0.6154(2) 0.0527(14) Uani d . 1 1
H H18A 0.1539 0.9448 0.6324 0.063 Uiso calc R 1 1
C C19 -0.1204(8) 0.8601(4) 0.6415(2) 0.0392(11) Uani d . 1 1
C C20 -0.2667(8) 0.7724(4) 0.6124(2) 0.0401(11) Uani d . 1 1
H H20A -0.3891 0.7557 0.6284 0.048 Uiso calc R 1 1
C C21 -0.2304(7) 0.7102(4) 0.5598(2) 0.0394(11) Uani d . 1 1
H H21A -0.3299 0.6522 0.5404 0.047 Uiso calc R 1 1
C C22 -0.1500(9) 0.9173(4) 0.7036(2) 0.0435(12) Uani d . 1 1
C C23 -0.0991(7) 1.1090(4) 0.76943(19) 0.0312(10) Uani d . 1 1
C C24 -0.3064(7) 1.0948(4) 0.7938(2) 0.0378(11) Uani d . 1 1
H H24A -0.4059 1.1214 0.7636 0.045 Uiso calc R 1 1
H H24B -0.3466 1.0104 0.8007 0.045 Uiso calc R 1 1
C C25 -0.0430(8) 1.2429(4) 0.7573(2) 0.0371(11) Uani d . 1 1
H H25A -0.1427 1.2686 0.7269 0.045 Uiso calc R 1 1
H H25B 0.0862 1.2536 0.7411 0.045 Uiso calc R 1 1
C C26 0.0598(7) 1.0685(4) 0.8172(2) 0.0362(10) Uani d . 1 1
H H26A 0.1899 1.0776 0.8015 0.043 Uiso calc R 1 1
H H26B 0.0251 0.9840 0.8249 0.043 Uiso calc R 1 1
C C27 0.1282(8) 1.2794(4) 0.8652(2) 0.0430(12) Uani d . 1 1
H H27A 0.2582 1.2893 0.8494 0.052 Uiso calc R 1 1
H H27B 0.1380 1.3287 0.9033 0.052 Uiso calc R 1 1
C C28 -0.0326(8) 1.3205(4) 0.8176(2) 0.0383(11) Uani d . 1 1
H H28A 0.0036 1.4058 0.8097 0.046 Uiso calc R 1 1
C C29 -0.2370(8) 1.3047(4) 0.8434(2) 0.0456(13) Uani d . 1 1
H H29A -0.3384 1.3326 0.8143 0.055 Uiso calc R 1 1
H H29B -0.2292 1.3527 0.8818 0.055 Uiso calc R 1 1
C C30 -0.2954(8) 1.1707(5) 0.8546(2) 0.0437(12) Uani d . 1 1
H H30A -0.4264 1.1604 0.8707 0.052 Uiso calc R 1 1
C C31 -0.1339(9) 1.1290(4) 0.9021(2) 0.0471(13) Uani d . 1 1
H H31A -0.1282 1.1756 0.9409 0.057 Uiso calc R 1 1
H H31B -0.1692 1.0444 0.9096 0.057 Uiso calc R 1 1
C C32 0.0700(8) 1.1463(4) 0.8777(2) 0.0413(12) Uani d . 1 1
H H32A 0.1715 1.1203 0.9082 0.050 Uiso calc R 1 1
O O1W 0.500(3) 0.9159(17) 0.4447(12) 0.125(11) Uani d P 0.25 1
H H1WA 0.5145 0.9475 0.4800 0.187 Uiso d PR 0.25 1
H H1WB 0.3799 0.8940 0.4340 0.187 Uiso d PR 0.25 1

loop_
_atom_site_aniso_label
_atom_site_aniso_U_11
_atom_site_aniso_U_22
_atom_site_aniso_U_33
_atom_site_aniso_U_12
_atom_site_aniso_U_13
_atom_site_aniso_U_23
Cu1 0.0445(4) 0.0306(3) 0.0236(3) 0.0077(2) 0.0115(2) -0.0042(2)
Cl1 0.0939(12) 0.0497(8) 0.0404(8) 0.0268(8) 0.0188(7) 0.0097(6)
Cl2 0.0341(6) 0.0375(6) 0.0288(6) 0.0025(5) 0.0040(4) -0.0028(4)
O1 0.123(4) 0.0302(19) 0.039(2) -0.006(2) 0.039(2) -0.0058(16)
O2 0.044(2) 0.055(2) 0.046(2) -0.0154(17) 0.0200(16) -0.0178(17)
N1 0.036(2) 0.032(2) 0.031(2) -0.0051(16) 0.0170(16) -0.0065(16)
N2 0.068(3) 0.026(2) 0.023(2) -0.0004(19) 0.0162(18) -0.0035(15)
N3 0.049(2) 0.031(2) 0.031(2) 0.0095(18) 0.0103(18) -0.0014(16)
N4 0.040(2) 0.035(2) 0.026(2) 0.0097(17) 0.0078(16) -0.0021(15)
C1 0.040(3) 0.049(3) 0.028(2) 0.002(2) 0.006(2) -0.010(2)
C2 0.036(2) 0.043(3) 0.028(2) -0.004(2) 0.0075(19) -0.0079(19)
C3 0.037(2) 0.027(2) 0.022(2) 0.0064(18) 0.0099(17) 0.0005(17)
C4 0.035(2) 0.037(3) 0.025(2) 0.002(2) 0.0053(18) -0.0101(18)
C5 0.031(2) 0.042(3) 0.024(2) 0.000(2) 0.0089(17) -0.0023(18)
C6 0.038(2) 0.035(2) 0.024(2) 0.002(2) 0.0110(18) -0.0039(18)
C7 0.030(2) 0.027(2) 0.022(2) 0.0042(18) 0.0085(16) -0.0023(16)
C8 0.029(2) 0.033(2) 0.031(2) 0.0011(19) 0.0078(18) -0.0048(18)
C9 0.045(3) 0.028(2) 0.034(3) 0.010(2) 0.012(2) 0.0000(19)
C10 0.034(2) 0.048(3) 0.032(3) 0.011(2) 0.0015(19) 0.006(2)
C11 0.060(3) 0.028(2) 0.050(3) 0.013(2) 0.027(3) 0.002(2)
C12 0.045(3) 0.036(3) 0.035(3) -0.003(2) 0.011(2) -0.011(2)
C13 0.053(3) 0.045(3) 0.026(2) 0.008(2) 0.008(2) -0.003(2)
C14 0.045(3) 0.028(2) 0.028(2) 0.005(2) 0.014(2) 0.0065(18)
C15 0.035(3) 0.044(3) 0.045(3) 0.006(2) 0.018(2) 0.002(2)
C16 0.031(2) 0.048(3) 0.052(3) 0.023(2) 0.016(2) 0.014(2)
C17 0.064(4) 0.042(3) 0.058(4) -0.006(3) 0.034(3) -0.014(3)
C18 0.063(3) 0.043(3) 0.049(3) -0.012(3) 0.021(3) -0.019(2)
C19 0.063(3) 0.028(2) 0.029(2) 0.006(2) 0.017(2) -0.0049(19)
C20 0.054(3) 0.038(3) 0.031(3) 0.008(2) 0.018(2) -0.010(2)
C21 0.041(3) 0.040(3) 0.035(3) 0.008(2) -0.001(2) -0.008(2)
C22 0.073(4) 0.026(2) 0.032(3) 0.000(2) 0.020(2) -0.007(2)
C23 0.045(3) 0.024(2) 0.025(2) 0.0017(19) 0.0082(19) -0.0059(17)
C24 0.042(3) 0.035(3) 0.035(3) 0.000(2) 0.008(2) -0.009(2)
C25 0.058(3) 0.027(2) 0.027(2) 0.006(2) 0.007(2) -0.0005(18)
C26 0.045(3) 0.029(2) 0.037(3) 0.013(2) 0.008(2) 0.0047(19)
C27 0.052(3) 0.036(3) 0.037(3) -0.002(2) 0.002(2) -0.008(2)
C28 0.061(3) 0.022(2) 0.032(3) 0.002(2) 0.009(2) -0.0041(18)
C29 0.058(3) 0.031(3) 0.051(3) 0.013(2) 0.013(3) -0.010(2)
C30 0.045(3) 0.045(3) 0.043(3) 0.003(2) 0.023(2) -0.012(2)
C31 0.082(4) 0.034(3) 0.026(3) 0.003(3) 0.015(2) -0.004(2)
C32 0.050(3) 0.038(3) 0.034(3) 0.009(2) -0.005(2) 0.000(2)
O1W 0.074(13) 0.072(13) 0.23(3) -0.003(11) 0.064(16) -0.097(16)

loop_
_atom_type_symbol
_atom_type_description
_atom_type_scat_dispersion_real
_atom_type_scat_dispersion_imag
_atom_type_scat_source
C C 0.0033 0.0016 'International Tables Vol C Tables 4.2.6.8 and 6.1.1.4'
H H 0.0000 0.0000 'International Tables Vol C Tables 4.2.6.8 and 6.1.1.4'
Cl Cl 0.1484 0.1585 'International Tables Vol C Tables 4.2.6.8 and 6.1.1.4'
Cu Cu 0.3201 1.2651 'International Tables Vol C Tables 4.2.6.8 and 6.1.1.4'
N N 0.0061 0.0033 'International Tables Vol C Tables 4.2.6.8 and 6.1.1.4'
O O 0.0106 0.0060 'International Tables Vol C Tables 4.2.6.8 and 6.1.1.4'

loop_
_geom_angle_atom_site_label_1
_geom_angle_atom_site_label_2
_geom_angle_atom_site_label_3
_geom_angle_site_symmetry_1
_geom_angle_site_symmetry_3
_geom_angle
N3 Cu1 N4 . . 167.22(17)
N3 Cu1 Cl1 . . 88.13(12)
N4 Cu1 Cl1 . . 90.06(12)
N3 Cu1 Cl2 . 2_566 87.18(12)
N4 Cu1 Cl2 . 2_566 89.94(12)
Cl1 Cu1 Cl2 . 2_566 158.66(6)
N3 Cu1 Cl2 . . 96.71(12)
N4 Cu1 Cl2 . . 95.73(12)
Cl1 Cu1 Cl2 . . 111.32(7)
Cl2 Cu1 Cl2 2_566 . 89.91(5)
Cu1 Cl2 Cu1 2_566 . 90.09(5)
C6 N1 C7 . . 124.3(4)
C6 N1 H1A . . 117.9
C7 N1 H1A . . 117.8
C22 N2 C23 . . 124.6(4)
C22 N2 H2A . . 117.7
C23 N2 H2A . . 117.7
C17 N3 C21 . . 118.0(4)
C17 N3 Cu1 . . 117.1(3)
C21 N3 Cu1 . . 124.9(3)
C1 N4 C5 . . 118.3(4)
C1 N4 Cu1 . . 117.8(3)
C5 N4 Cu1 . . 123.9(3)
N4 C1 C2 . . 123.4(4)
N4 C1 H1B . . 118.3
C2 C1 H1B . . 118.3
C1 C2 C3 . . 118.8(4)
C1 C2 H2B . . 120.6
C3 C2 H2B . . 120.6
C4 C3 C2 . . 118.0(4)
C4 C3 C6 . . 126.2(4)
C2 C3 C6 . . 115.7(4)
C3 C4 C5 . . 119.8(4)
C3 C4 H4A . . 120.1
C5 C4 H4A . . 120.1
N4 C5 C4 . . 121.6(4)
N4 C5 H5A . . 119.2
C4 C5 H5A . . 119.2
O2 C6 N1 . . 124.1(4)
O2 C6 C3 . . 119.4(4)
N1 C6 C3 . . 116.4(4)
N1 C7 C10 . . 111.2(4)
N1 C7 C8 . . 107.4(3)
C10 C7 C8 . . 109.5(4)
N1 C7 C9 . . 110.7(3)
C10 C7 C9 . . 109.8(4)
C8 C7 C9 . . 108.1(4)
C7 C8 C12 . . 110.0(3)
C7 C8 H8A . . 109.7
C12 C8 H8A . . 109.7
C7 C8 H8B . . 109.7
C12 C8 H8B . . 109.7
H8A C8 H8B . . 108.2
C14 C9 C7 . . 109.9(3)
C14 C9 H9A . . 109.7
C7 C9 H9A . . 109.7
C14 C9 H9B . . 109.7
C7 C9 H9B . . 109.7
H9A C9 H9B . . 108.2
C7 C10 C16 . . 109.5(4)
C7 C10 H10A . . 109.8
C16 C10 H10A . . 109.8
C7 C10 H10B . . 109.8
C16 C10 H10B . . 109.8
H10A C10 H10B . . 108.2
C16 C11 C12 . . 109.6(4)
C16 C11 H11A . . 109.8
C12 C11 H11A . . 109.8
C16 C11 H11B . . 109.8
C12 C11 H11B . . 109.8
H11A C11 H11B . . 108.2
C13 C12 C8 . . 110.1(4)
C13 C12 C11 . . 108.8(4)
C8 C12 C11 . . 108.9(4)
C13 C12 H12A . . 109.7
C8 C12 H12A . . 109.7
C11 C12 H12A . . 109.7
C12 C13 C14 . . 108.9(4)
C12 C13 H13A . . 109.9
C14 C13 H13A . . 109.9
C12 C13 H13B . . 109.9
C14 C13 H13B . . 109.9
H13A C13 H13B . . 108.3
C9 C14 C15 . . 109.4(4)
C9 C14 C13 . . 109.4(4)
C15 C14 C13 . . 109.4(4)
C9 C14 H14A . . 109.5
C15 C14 H14A . . 109.5
C13 C14 H14A . . 109.5
C16 C15 C14 . . 109.7(4)
C16 C15 H15A . . 109.7
C14 C15 H15A . . 109.7
C16 C15 H15B . . 109.7
C14 C15 H15B . . 109.7
H15A C15 H15B . . 108.2
C15 C16 C11 . . 109.7(4)
C15 C16 C10 . . 110.0(4)
C11 C16 C10 . . 109.7(4)
C15 C16 H16A . . 109.1
C11 C16 H16A . . 109.1
C10 C16 H16A . . 109.1
N3 C17 C18 . . 123.6(5)
N3 C17 H17A . . 118.2
C18 C17 H17A . . 118.2
C19 C18 C17 . . 118.8(5)
C19 C18 H18A . . 120.6
C17 C18 H18A . . 120.6
C18 C19 C20 . . 118.0(4)
C18 C19 C22 . . 122.0(5)
C20 C19 C22 . . 119.7(4)
C21 C20 C19 . . 119.8(5)
C21 C20 H20A . . 120.1
C19 C20 H20A . . 120.1
N3 C21 C20 . . 121.6(5)
N3 C21 H21A . . 119.2
C20 C21 H21A . . 119.2
O1 C22 N2 . . 125.3(4)
O1 C22 C19 . . 118.4(4)
N2 C22 C19 . . 116.2(4)
N2 C23 C26 . . 109.8(4)
N2 C23 C25 . . 108.0(3)
C26 C23 C25 . . 109.5(4)
N2 C23 C24 . . 110.9(4)
C26 C23 C24 . . 110.2(4)
C25 C23 C24 . . 108.4(4)
C30 C24 C23 . . 109.5(4)
C30 C24 H24A . . 109.8
C23 C24 H24A . . 109.8
C30 C24 H24B . . 109.8
C23 C24 H24B . . 109.8
H24A C24 H24B . . 108.2
C23 C25 C28 . . 109.9(4)
C23 C25 H25A . . 109.7
C28 C25 H25A . . 109.7
C23 C25 H25B . . 109.7
C28 C25 H25B . . 109.7
H25A C25 H25B . . 108.2
C23 C26 C32 . . 109.4(4)
C23 C26 H26A . . 109.8
C32 C26 H26A . . 109.8
C23 C26 H26B . . 109.8
C32 C26 H26B . . 109.8
H26A C26 H26B . . 108.2
C32 C27 C28 . . 109.3(4)
C32 C27 H27A . . 109.8
C28 C27 H27A . . 109.8
C32 C27 H27B . . 109.8
C28 C27 H27B . . 109.8
H27A C27 H27B . . 108.3
C29 C28 C25 . . 110.0(4)
C29 C28 C27 . . 109.2(4)
C25 C28 C27 . . 109.0(4)
C29 C28 H28A . . 109.6
C25 C28 H28A . . 109.6
C27 C28 H28A . . 109.6
C28 C29 C30 . . 109.5(4)
C28 C29 H29A . . 109.8
C30 C29 H29A . . 109.8
C28 C29 H29B . . 109.8
C30 C29 H29B . . 109.8
H29A C29 H29B . . 108.2
C29 C30 C24 . . 109.8(4)
C29 C30 C31 . . 108.9(4)
C24 C30 C31 . . 109.3(4)
C29 C30 H30A . . 109.6
C24 C30 H30A . . 109.6
C31 C30 H30A . . 109.6
C32 C31 C30 . . 109.9(4)
C32 C31 H31A . . 109.7
C30 C31 H31A . . 109.7
C32 C31 H31B . . 109.7
C30 C31 H31B . . 109.7
H31A C31 H31B . . 108.2
C31 C32 C27 . . 110.5(4)
C31 C32 C26 . . 108.9(4)
C27 C32 C26 . . 109.3(4)
C31 C32 H32A . . 109.3
C27 C32 H32A . . 109.3
C26 C32 H32A . . 109.3
H1WA O1W H1WB . . 109.6

loop_
_geom_bond_atom_site_label_1
_geom_bond_atom_site_label_2
_geom_bond_site_symmetry_2
_geom_bond_distance
Cu1 N3 . 2.006(4)
Cu1 N4 . 2.015(4)
Cu1 Cl1 . 2.2961(16)
Cu1 Cl2 2_566 2.3978(15)
Cu1 Cl2 . 2.5854(16)
O1 C22 . 1.222(6)
O2 C6 . 1.223(5)
N1 C6 . 1.355(6)
N1 C7 . 1.480(5)
N1 H1A . 0.8600
N2 C22 . 1.344(6)
N2 C23 . 1.476(5)
N2 H2A . 0.8600
N3 C17 . 1.315(7)
N3 C21 . 1.350(6)
N4 C1 . 1.328(6)
N4 C5 . 1.353(6)
C1 C2 . 1.387(6)
C1 H1B . 0.9300
C2 C3 . 1.392(6)
C2 H2B . 0.9300
C3 C4 . 1.386(6)
C3 C6 . 1.519(5)
C4 C5 . 1.390(6)
C4 H4A . 0.9300
C5 H5A . 0.9300
C7 C10 . 1.528(6)
C7 C8 . 1.534(6)
C7 C9 . 1.534(6)
C8 C12 . 1.539(6)
C8 H8A . 0.9700
C8 H8B . 0.9700
C9 C14 . 1.534(6)
C9 H9A . 0.9700
C9 H9B . 0.9700
C10 C16 . 1.530(6)
C10 H10A . 0.9700
C10 H10B . 0.9700
C11 C16 . 1.524(7)
C11 C12 . 1.543(7)
C11 H11A . 0.9700
C11 H11B . 0.9700
C12 C13 . 1.530(7)
C12 H12A . 0.9800
C13 C14 . 1.538(7)
C13 H13A . 0.9700
C13 H13B . 0.9700
C14 C15 . 1.533(7)
C14 H14A . 0.9800
C15 C16 . 1.507(7)
C15 H15A . 0.9700
C15 H15B . 0.9700
C16 H16A . 0.9800
C17 C18 . 1.387(7)
C17 H17A . 0.9300
C18 C19 . 1.368(7)
C18 H18A . 0.9300
C19 C20 . 1.389(7)
C19 C22 . 1.516(6)
C20 C21 . 1.375(6)
C20 H20A . 0.9300
C21 H21A . 0.9300
C23 C26 . 1.534(6)
C23 C25 . 1.536(6)
C23 C24 . 1.539(6)
C24 C30 . 1.535(6)
C24 H24A . 0.9700
C24 H24B . 0.9700
C25 C28 . 1.536(6)
C25 H25A . 0.9700
C25 H25B . 0.9700
C26 C32 . 1.542(6)
C26 H26A . 0.9700
C26 H26B . 0.9700
C27 C32 . 1.532(7)
C27 C28 . 1.543(7)
C27 H27A . 0.9700
C27 H27B . 0.9700
C28 C29 . 1.535(7)
C28 H28A . 0.9800
C29 C30 . 1.535(7)
C29 H29A . 0.9700
C29 H29B . 0.9700
C30 C31 . 1.548(8)
C30 H30A . 0.9800
C31 C32 . 1.519(7)
C31 H31A . 0.9700
C31 H31B . 0.9700
C32 H32A . 0.9800
O1W H1WA . 0.8258
O1W H1WB . 0.8262

loop_
_geom_hbond_atom_site_label_D
_geom_hbond_atom_site_label_H
_geom_hbond_atom_site_label_A
_geom_hbond_site_symmetry_A
_geom_hbond_distance_DH
_geom_hbond_distance_HA
_geom_hbond_distance_DA
_geom_hbond_angle_DHA
N1 H1A O1 2_566 0.86 2.35 2.969(5) 129
N2 H2A Cl1 2_576 0.86 2.66 3.499(4) 165
O1W H1WA O1W 2_676 0.83 2.22 3.00(4) 159

loop_
_geom_torsion_atom_site_label_1
_geom_torsion_atom_site_label_2
_geom_torsion_atom_site_label_3
_geom_torsion_atom_site_label_4
_geom_torsion_site_symmetry_1
_geom_torsion_site_symmetry_4
_geom_torsion
N3 Cu1 Cl2 Cu1 . 2_566 -87.15(12)
N4 Cu1 Cl2 Cu1 . 2_566 89.93(12)
Cl1 Cu1 Cl2 Cu1 . 2_566 -177.76(5)
Cl2 Cu1 Cl2 Cu1 2_566 2_566 0.000(2)
N4 Cu1 N3 C17 . . -7.0(9)
Cl1 Cu1 N3 C17 . . -89.0(4)
Cl2 Cu1 N3 C17 2_566 . 70.1(4)
Cl2 Cu1 N3 C17 . . 159.7(4)
N4 Cu1 N3 C21 . . 175.6(6)
Cl1 Cu1 N3 C21 . . 93.6(4)
Cl2 Cu1 N3 C21 2_566 . -107.2(4)
Cl2 Cu1 N3 C21 . . -17.7(4)
N3 Cu1 N4 C1 . . 16.7(9)
Cl1 Cu1 N4 C1 . . 98.5(4)
Cl2 Cu1 N4 C1 2_566 . -60.2(3)
Cl2 Cu1 N4 C1 . . -150.1(3)
N3 Cu1 N4 C5 . . -160.5(6)
Cl1 Cu1 N4 C5 . . -78.8(4)
Cl2 Cu1 N4 C5 2_566 . 122.6(4)
Cl2 Cu1 N4 C5 . . 32.7(4)
C5 N4 C1 C2 . . 0.5(7)
Cu1 N4 C1 C2 . . -176.9(4)
N4 C1 C2 C3 . . -1.8(8)
C1 C2 C3 C4 . . 1.0(7)
C1 C2 C3 C6 . . 178.9(4)
C2 C3 C4 C5 . . 0.8(7)
C6 C3 C4 C5 . . -176.8(4)
C1 N4 C5 C4 . . 1.4(7)
Cu1 N4 C5 C4 . . 178.6(3)
C3 C4 C5 N4 . . -2.1(7)
C7 N1 C6 O2 . . 0.7(7)
C7 N1 C6 C3 . . 177.9(4)
C4 C3 C6 O2 . . 162.0(5)
C2 C3 C6 O2 . . -15.7(6)
C4 C3 C6 N1 . . -15.3(7)
C2 C3 C6 N1 . . 167.1(4)
C6 N1 C7 C10 . . 65.9(5)
C6 N1 C7 C8 . . -174.3(4)
C6 N1 C7 C9 . . -56.5(6)
N1 C7 C8 C12 . . 179.5(4)
C10 C7 C8 C12 . . -59.6(5)
C9 C7 C8 C12 . . 60.0(5)
N1 C7 C9 C14 . . -178.4(4)
C10 C7 C9 C14 . . 58.4(5)
C8 C7 C9 C14 . . -61.0(5)
N1 C7 C10 C16 . . 178.4(4)
C8 C7 C10 C16 . . 59.8(5)
C9 C7 C10 C16 . . -58.7(5)
C7 C8 C12 C13 . . -60.1(5)
C7 C8 C12 C11 . . 59.1(5)
C16 C11 C12 C13 . . 60.5(5)
C16 C11 C12 C8 . . -59.5(5)
C8 C12 C13 C14 . . 59.0(5)
C11 C12 C13 C14 . . -60.3(5)
C7 C9 C14 C15 . . -58.5(5)
C7 C9 C14 C13 . . 61.4(5)
C12 C13 C14 C9 . . -59.6(5)
C12 C13 C14 C15 . . 60.3(5)
C9 C14 C15 C16 . . 59.7(5)
C13 C14 C15 C16 . . -60.2(5)
C14 C15 C16 C11 . . 60.1(5)
C14 C15 C16 C10 . . -60.6(5)
C12 C11 C16 C15 . . -60.4(5)
C12 C11 C16 C10 . . 60.5(5)
C7 C10 C16 C15 . . 60.2(5)
C7 C10 C16 C11 . . -60.6(5)
C21 N3 C17 C18 . . 0.4(8)
Cu1 N3 C17 C18 . . -177.2(5)
N3 C17 C18 C19 . . 2.1(9)
C17 C18 C19 C20 . . -3.2(8)
C17 C18 C19 C22 . . 170.9(5)
C18 C19 C20 C21 . . 1.9(8)
C22 C19 C20 C21 . . -172.4(4)
C17 N3 C21 C20 . . -1.8(7)
Cu1 N3 C21 C20 . . 175.6(4)
C19 C20 C21 N3 . . 0.7(8)
C23 N2 C22 O1 . . 5.3(9)
C23 N2 C22 C19 . . -172.0(5)
C18 C19 C22 O1 . . -127.1(6)
C20 C19 C22 O1 . . 46.9(8)
C18 C19 C22 N2 . . 50.4(7)
C20 C19 C22 N2 . . -135.6(5)
C22 N2 C23 C26 . . 61.0(6)
C22 N2 C23 C25 . . -179.7(5)
C22 N2 C23 C24 . . -61.0(6)
N2 C23 C24 C30 . . -179.4(4)
C26 C23 C24 C30 . . 58.8(5)
C25 C23 C24 C30 . . -61.0(5)
N2 C23 C25 C28 . . -179.4(4)
C26 C23 C25 C28 . . -59.8(5)
C24 C23 C25 C28 . . 60.5(5)
N2 C23 C26 C32 . . 178.0(4)
C25 C23 C26 C32 . . 59.6(5)
C24 C23 C26 C32 . . -59.6(5)
C23 C25 C28 C29 . . -59.7(5)
C23 C25 C28 C27 . . 60.0(5)
C32 C27 C28 C29 . . 59.7(5)
C32 C27 C28 C25 . . -60.5(5)
C25 C28 C29 C30 . . 58.4(5)
C27 C28 C29 C30 . . -61.1(5)
C28 C29 C30 C24 . . -59.1(6)
C28 C29 C30 C31 . . 60.6(5)
C23 C24 C30 C29 . . 60.8(5)
C23 C24 C30 C31 . . -58.5(5)
C29 C30 C31 C32 . . -59.4(5)
C24 C30 C31 C32 . . 60.5(5)
C30 C31 C32 C27 . . 59.1(5)
C30 C31 C32 C26 . . -61.1(5)
C28 C27 C32 C31 . . -59.1(5)
C28 C27 C32 C26 . . 60.8(5)
C23 C26 C32 C31 . . 60.5(5)
C23 C26 C32 C27 . . -60.4(5)
